data_7108409
loop_
_publ_author_name
'Maliheh Mousavi'
'Virginie Bereau'
'Carine Duhayon'
'Philippe Guionneau'
'Jean-Pascal Sutter'

_publ_section_title
;
 First Ferrimagnets Based on Thiocyanato-Bridges
;
_journal_name_full Chem.Commun.
_journal_page_first 10028
_journal_paper_doi 10.1039/c2cc33877g
_journal_volume 48
_journal_year 2012
_chemical_formula_moiety 'C57 H66 Mo2 N24 Ni3 S12'
_chemical_formula_sum 'C57 H66 Mo2 N24 Ni3 S12'
_chemical_formula_weight 1840.12
_space_group_IT_number 2
_symmetry_cell_setting triclinic
_symmetry_space_group_name_Hall '-P 1'
_symmetry_space_group_name_H-M 'P -1'
_atom_sites_solution_hydrogens difmap
_atom_sites_solution_primary other
_cell_angle_alpha 90.419(4)
_cell_angle_beta 94.755(4)
_cell_angle_gamma 108.682(4)
_cell_formula_units_Z 2
_cell_length_a 12.5105(10)
_cell_length_b 16.4003(13)
_cell_length_c 19.0260(15)
_cell_measurement_reflns_used 9940
_cell_measurement_temperature 100
_cell_measurement_theta_max 25
_cell_measurement_theta_min 3
_cell_volume 3682.9(5)
_computing_cell_refinement 'Apex2 (Bruker AXS, 2006)'
_computing_data_collection 'Apex2 (Bruker AXS, 2006)'
_computing_data_reduction 'Apex2 (Bruker AXS, 2006)'
_computing_molecular_graphics 'CAMERON (Watkin et al., 1996)'
_computing_publication_material 'CRYSTALS (Betteridge et al., 2003)'
_computing_structure_refinement 'CRYSTALS (Betteridge et al., 2003)'
_computing_structure_solution 'Superflip (Palatinus & Chapuis, 2007)'
_diffrn_ambient_temperature 100
_diffrn_measured_fraction_theta_full 0.975
_diffrn_measured_fraction_theta_max 0.960
_diffrn_measurement_device Area
_diffrn_measurement_device_type 'Bruker Kappa Apex2'
_diffrn_measurement_method '\f & \w scans'
_diffrn_radiation_monochromator graphite
_diffrn_radiation_type 'Mo K\a'
_diffrn_radiation_wavelength 0.71073
_diffrn_reflns_av_R_equivalents 0.061
_diffrn_reflns_limit_h_max 16
_diffrn_reflns_limit_h_min -16
_diffrn_reflns_limit_k_max 18
_diffrn_reflns_limit_k_min -21
_diffrn_reflns_limit_l_max 25
_diffrn_reflns_limit_l_min -25
_diffrn_reflns_number 56578
_diffrn_reflns_theta_full 25.278
_diffrn_reflns_theta_max 28.402
_diffrn_reflns_theta_min 1.075
_diffrn_standards_number 0
_exptl_absorpt_coefficient_mu 1.480
_exptl_absorpt_correction_T_max 0.86
_exptl_absorpt_correction_T_min 0.79
_exptl_absorpt_correction_type multi-scan
_exptl_absorpt_process_details 'SADABS (Siemens, 1996)'
_exptl_crystal_colour black
_exptl_crystal_density_diffrn 1.659
_exptl_crystal_density_method 'not measured'
_exptl_crystal_description block
_exptl_crystal_F_000 1872
_exptl_crystal_size_max 0.250
_exptl_crystal_size_mid 0.100
_exptl_crystal_size_min 0.100
_refine_diff_density_max 1.70
_refine_diff_density_min -0.86
_refine_ls_extinction_method None
_refine_ls_goodness_of_fit_ref 1.1302
_refine_ls_hydrogen_treatment constr
_refine_ls_matrix_type full
_refine_ls_number_parameters 1244
_refine_ls_number_reflns 10632
_refine_ls_number_restraints 1039
_refine_ls_R_factor_all 0.1254
_refine_ls_R_factor_gt 0.0666
_refine_ls_shift/su_max 0.0035301
_refine_ls_shift/su_mean 0.0001490
_refine_ls_structure_factor_coef F
_refine_ls_weighting_details
;
Method, part 1, Chebychev polynomial, (Watkin, 1994, Prince, 1982)
[weight] = 1.0/[A~0~*T~0~(x)+A~1~*T~1~(x) ... +A~n-1~]*T~n-1~(x)]
where A~i~ are the Chebychev coefficients listed below and x= Fcalc/Fmax
Method = Robust Weighting (Prince, 1982)
W = [weight] * [1-(deltaF/6*sigmaF)^2^]^2^
A~i~ are:
0.627 0.613 0.370
;
_refine_ls_weighting_scheme calc
_refine_ls_wR_factor_all 0.1120
_refine_ls_wR_factor_gt 0.0669
_refine_ls_wR_factor_ref 0.0669
_reflns_limit_h_max 16
_reflns_limit_h_min -16
_reflns_limit_k_max 21
_reflns_limit_k_min -21
_reflns_limit_l_max 25
_reflns_limit_l_min 0
_reflns_number_gt 10632
_reflns_number_total 17765
_reflns_threshold_expression I>2.0\s(I)
_oxford_refine_ls_r_factor_ref 0.0666
_oxford_reflns_number_all 17718
_oxford_reflns_threshold_expression_ref I>2.0\s(I)
_cod_data_source_file c2cc33877g.txt
_cod_data_source_block 1
_cod_depositor_comments
;
The following automatic conversions were performed:

'_atom_sites_solution_primary' value 'Other' changed to 'other'
according to the built-in table from CIF Core dictionary named
'cif_core.dic' version 2.4.1 from 2010-06-29.

Automatic conversion script
Id: cif_fix_values 1715 2011-07-08 13:25:40Z adriana 
;
_cod_original_sg_symbol_H-M 'P -1 '
_cod_database_code 7108409

loop_
_symmetry_equiv_pos_as_xyz
x,y,z
-x,-y,-z

loop_
_atom_site_label
_atom_site_type_symbol
_atom_site_fract_x
_atom_site_fract_y
_atom_site_fract_z
_atom_site_U_iso_or_equiv
_atom_site_occupancy
_atom_site_adp_type
_atom_site_refinement_flags_posn
_atom_site_refinement_flags_adp
Mo1 Mo 0.26256(6) 0.23940(4) 0.50597(4) 0.0154 1.0000 Uani . .
Mo2 Mo 0.74175(6) 0.25431(5) 1.01302(4) 0.0212 1.0000 Uani . .
Ni1 Ni -0.24198(8) 0.22961(7) 0.50131(6) 0.0240 1.0000 Uani . .
Ni2 Ni 0.34702(10) 0.34480(7) 0.82878(6) 0.0268 1.0000 Uani . .
Ni3 Ni 1.16857(10) 0.17113(8) 1.17058(7) 0.0275 1.0000 Uani . .
C1 C 0.0206(7) 0.2607(5) 0.4463(5) 0.0218 1.0000 Uani . .
C2 C 0.2873(7) 0.3533(6) 0.6504(5) 0.0244 1.0000 Uani . .
C3 C 0.2498(7) 0.1289(5) 0.3610(4) 0.0233 1.0000 Uani . .
C4 C 0.5054(7) 0.2166(5) 0.5603(5) 0.0252 1.0000 Uani . .
C5 C 0.3729(8) 0.4205(6) 0.4312(5) 0.0298 1.0000 Uani . .
C6 C 0.1341(6) 0.0533(5) 0.5731(4) 0.0182 1.0000 Uani . .
C7 C 0.4905(8) 0.2705(6) 0.9710(5) 0.0287 1.0000 Uani . .
C8 C 1.0011(8) 0.2453(6) 1.0389(5) 0.0237 1.0000 Uani . .
C9 C 0.8468(8) 0.4426(5) 0.9480(5) 0.0236 1.0000 Uani . .
C10 C 0.7204(8) 0.1712(6) 0.8558(5) 0.0260 1.0000 Uani . .
C11 C 0.6206(8) 0.0676(6) 1.0771(5) 0.0302 1.0000 Uani . .
C12 C 0.7679(8) 0.3375(6) 1.1718(5) 0.0277 1.0000 Uani . .
C43 C 0.9491(8) 0.0635(6) 1.1489(4) 0.0298 1.0000 Uani . .
C44 C 0.9436(7) 0.1359(6) 1.1925(4) 0.0289 1.0000 Uani . .
C45 C 1.0468(11) 0.2712(9) 1.2480(8) 0.0670 1.0000 Uani . .
C46 C 1.1593(11) 0.3311(9) 1.2702(9) 0.0775 1.0000 Uani . .
C47 C 1.2623(14) 0.3378(9) 1.2457(11) 0.0955 1.0000 Uani . .
C50 C 1.3866(7) 0.1513(6) 1.1219(5) 0.0429 1.0000 Uani D .
C51 C 1.2091(8) 0.0457(5) 1.0930(4) 0.0301 1.0000 Uani . .
C52 C 1.0851(7) 0.0170(5) 1.0987(4) 0.0252 1.0000 Uani . .
C53 C 1.0019(9) -0.0557(6) 1.0700(5) 0.0384 1.0000 Uani . .
C54 C 0.8910(8) -0.0670(6) 1.0797(5) 0.0364 1.0000 Uani . .
C55 C 0.8614(8) -0.0070(6) 1.1195(5) 0.0367 1.0000 Uani . .
C56 C 0.8349(8) 0.1406(7) 1.2162(6) 0.0398 1.0000 Uani . .
C57 C 1.2650(9) -0.0041(7) 1.0506(5) 0.0378 1.0000 Uani . .
N1 N 0.1032(6) 0.2536(4) 0.4733(4) 0.0195 1.0000 Uani . .
N2 N 0.2735(6) 0.3078(5) 0.6011(4) 0.0238 1.0000 Uani . .
N3 N 0.2552(6) 0.1713(5) 0.4120(4) 0.0236 1.0000 Uani . .
N4 N 0.4210(6) 0.2261(4) 0.5374(4) 0.0199 1.0000 Uani . .
N5 N 0.3380(6) 0.3541(4) 0.4585(4) 0.0228 1.0000 Uani . .
N6 N 0.1843(5) 0.1230(4) 0.5533(3) 0.0185 1.0000 Uani . .
N7 N 0.5783(7) 0.2649(5) 0.9873(4) 0.0286 1.0000 Uani . .
N8 N 0.9039(7) 0.2416(5) 1.0348(4) 0.0274 1.0000 Uani . .
N9 N 0.8109(7) 0.3756(5) 0.9728(4) 0.0269 1.0000 Uani . .
N10 N 0.7314(7) 0.2017(5) 0.9127(4) 0.0268 1.0000 Uani . .
N11 N 0.6646(6) 0.1331(5) 1.0538(4) 0.0247 1.0000 Uani . .
N12 N 0.7535(7) 0.3087(5) 1.1143(4) 0.0255 1.0000 Uani . .
N21 N 1.0570(6) 0.0732(4) 1.1365(4) 0.0262 1.0000 Uani . .
N22 N 1.0415(6) 0.1956(5) 1.2081(4) 0.0319 1.0000 Uani . .
N23 N 1.2883(6) 0.2731(5) 1.2084(5) 0.0443 1.0000 Uani D .
N24 N 1.2633(6) 0.1177(5) 1.1252(4) 0.0273 1.0000 Uani D .
S1 S -0.09568(18) 0.27272(15) 0.40808(12) 0.0283 1.0000 Uani . .
S2 S 0.3020(2) 0.42051(14) 0.71753(12) 0.0300 1.0000 Uani . .
S3 S 0.2499(2) 0.07111(15) 0.29288(12) 0.0359 1.0000 Uani . .
S4 S 0.6193(2) 0.19718(18) 0.59502(14) 0.0383 1.0000 Uani . .
S5 S 0.4252(3) 0.51061(19) 0.39273(19) 0.0662 1.0000 Uani . .
S6 S 0.06768(19) -0.03951(13) 0.60181(12) 0.0278 1.0000 Uani . .
S7 S 0.3633(2) 0.27630(17) 0.94984(14) 0.0368 1.0000 Uani . .
S8 S 1.1337(2) 0.25170(17) 1.04014(14) 0.0349 1.0000 Uani . .
S9 S 0.9010(3) 0.53473(19) 0.91310(19) 0.0568 1.0000 Uani . .
S10 S 0.7064(2) 0.1241(2) 0.77834(14) 0.0405 1.0000 Uani . .
S11 S 0.5556(2) -0.02547(19) 1.10919(18) 0.0483 1.0000 Uani . .
S12 S 0.7846(3) 0.3767(3) 1.25098(16) 0.0603 1.0000 Uani . .
C32 C 0.4688(9) 0.5041(12) 0.9067(7) 0.0478 0.5000 Uani D U
C320 C 0.5121(9) 0.5037(11) 0.8976(8) 0.0478 0.5000 Uani D U
C31 C 0.3732(11) 0.5295(7) 0.8960(9) 0.0451 0.5000 Uani D U
C310 C 0.4211(10) 0.5335(7) 0.8924(9) 0.0450 0.5000 Uani D U
C30 C 0.2455(8) 0.4692(8) 0.9075(9) 0.0375 0.5000 Uani D U
C300 C 0.2988(9) 0.4823(9) 0.9162(8) 0.0373 0.5000 Uani D U
N18 N 0.2129(7) 0.3791(8) 0.8676(11) 0.0316 0.5000 Uani D U
N180 N 0.2441(7) 0.3949(8) 0.8747(10) 0.0316 0.5000 Uani D U
C29 C 0.1153(6) 0.3237(7) 0.8544(8) 0.0299 0.5000 Uani D U
C290 C 0.1419(7) 0.3502(7) 0.8662(9) 0.0298 0.5000 Uani D U
C41 C 0.0019(9) 0.3358(8) 0.8719(9) 0.0329 0.5000 Uani D U
C410 C 0.0425(9) 0.3750(8) 0.8940(9) 0.0328 0.5000 Uani D U
C28 C 0.1092(6) 0.2441(7) 0.8155(10) 0.0261 0.5000 Uani D U
C280 C 0.1143(6) 0.2681(7) 0.8266(10) 0.0262 0.5000 Uani D U
C400 C 0.0108(7) 0.2049(7) 0.8058(8) 0.0282 0.5000 Uani D U
C40 C 0.0175(7) 0.1717(7) 0.7922(8) 0.0282 0.5000 Uani D U
C390 C 0.0100(7) 0.1327(7) 0.7663(8) 0.0296 0.5000 Uani D U
C39 C 0.0366(7) 0.1064(7) 0.7526(7) 0.0298 0.5000 Uani D U
C380 C 0.1066(8) 0.1247(7) 0.7468(8) 0.0288 0.5000 Uani D U
C38 C 0.1413(8) 0.1091(6) 0.7422(8) 0.0289 0.5000 Uani D U
C370 C 0.2114(6) 0.1882(8) 0.7684(9) 0.0273 0.5000 Uani D U
C37 C 0.2344(7) 0.1820(7) 0.7657(10) 0.0273 0.5000 Uani D U
N170 N 0.2104(6) 0.2546(11) 0.8073(14) 0.0257 0.5000 Uani D U
N17 N 0.2140(7) 0.2451(10) 0.8002(14) 0.0257 0.5000 Uani D U
C360 C 0.3270(7) 0.1894(7) 0.7556(10) 0.0298 0.5000 Uani D U
C36 C 0.3547(8) 0.2002(7) 0.7548(11) 0.0297 0.5000 Uani D U
C420 C 0.3428(9) 0.1131(8) 0.7173(10) 0.0308 0.5000 Uani D U
C42 C 0.3916(9) 0.1334(8) 0.7163(10) 0.0308 0.5000 Uani D U
N200 N 0.4067(8) 0.2586(8) 0.7763(14) 0.0324 0.5000 Uani D U
N20 N 0.4212(8) 0.2732(10) 0.7802(13) 0.0324 0.5000 Uani D U
C350 C 0.5295(9) 0.2692(7) 0.7736(9) 0.0377 0.5000 Uani D U
C35 C 0.5428(10) 0.3092(8) 0.7649(8) 0.0378 0.5000 Uani D U
C34 C 0.6082(8) 0.3848(9) 0.8138(8) 0.0440 0.5000 Uani D U
C340 C 0.6031(9) 0.3627(8) 0.7824(8) 0.0440 0.5000 Uani D U
C33 C 0.5705(13) 0.4574(7) 0.8254(8) 0.0461 0.5000 Uani D U
C330 C 0.6014(10) 0.4177(10) 0.8422(9) 0.0461 0.5000 Uani D U
N19 N 0.4671(8) 0.4436(8) 0.8591(10) 0.0458 0.5000 Uani D U
N190 N 0.5038(9) 0.4467(10) 0.8458(8) 0.0457 0.5000 Uani D U
N15 N -0.2620(12) 0.1050(8) 0.4820(8) 0.0297 0.5000 Uani D U
N150 N -0.2419(13) 0.1062(9) 0.4981(8) 0.0297 0.5000 Uani D U
C17 C -0.2298(11) 0.0635(7) 0.5468(6) 0.0308 0.5000 Uani D U
C170 C -0.1979(12) 0.0796(7) 0.5668(6) 0.0309 0.5000 Uani D U
C16 C -0.1112(10) 0.1092(7) 0.5787(7) 0.0311 0.5000 Uani D U
C160 C -0.0823(10) 0.1383(7) 0.5935(7) 0.0310 0.5000 Uani D U
C150 C -0.0718(14) 0.2255(6) 0.6266(6) 0.0310 0.5000 Uani D U
C15 C -0.0882(14) 0.1934(6) 0.6206(6) 0.0312 0.5000 Uani D U
N14 N -0.1216(17) 0.2590(6) 0.5833(9) 0.0316 0.5000 Uani D U
N140 N -0.1174(17) 0.2799(6) 0.5819(9) 0.0316 0.5000 Uani D U
C140 C -0.0928(14) 0.3636(5) 0.5940(7) 0.0370 0.5000 Uani D U
C14 C -0.0865(12) 0.3406(6) 0.6042(6) 0.0370 0.5000 Uani D U
C26 C -0.0072(15) 0.3761(7) 0.6692(8) 0.0424 0.5000 Uani D U
C260 C -0.0127(15) 0.4132(7) 0.6540(8) 0.0422 0.5000 Uani D U
C130 C -0.1517(11) 0.4057(5) 0.5425(6) 0.0365 0.5000 Uani D U
C13 C -0.1392(12) 0.3958(5) 0.5603(7) 0.0365 0.5000 Uani D U
C250 C -0.1257(13) 0.4948(6) 0.5303(8) 0.0399 0.5000 Uani D U
C25 C -0.1101(13) 0.4867(6) 0.5630(8) 0.0401 0.5000 Uani D U
C24 C -0.1715(13) 0.5250(5) 0.5164(8) 0.0414 0.5000 Uani D U
C240 C -0.1903(14) 0.5201(5) 0.4764(9) 0.0413 0.5000 Uani D U
N130 N -0.2321(17) 0.3490(5) 0.5010(10) 0.0342 0.5000 Uani D U
N13 N -0.2191(17) 0.3500(5) 0.5125(10) 0.0343 0.5000 Uani D U
C220 C -0.2997(11) 0.3694(5) 0.4481(6) 0.0345 0.5000 Uani D U
C22 C -0.2801(11) 0.3836(5) 0.4641(6) 0.0345 0.5000 Uani D U
C230 C -0.2780(12) 0.4589(6) 0.4354(8) 0.0377 0.5000 Uani D U
C23 C -0.2596(11) 0.4745(6) 0.4693(7) 0.0378 0.5000 Uani D U
C210 C -0.3774(13) 0.2958(5) 0.4078(8) 0.0318 0.5000 Uani D U
C21 C -0.3646(12) 0.3199(5) 0.4180(7) 0.0318 0.5000 Uani D U
C270 C -0.4639(13) 0.3050(7) 0.3508(8) 0.0335 0.5000 Uani D U
C27 C -0.4465(13) 0.3439(7) 0.3655(8) 0.0336 0.5000 Uani D U
N160 N -0.3631(16) 0.2229(6) 0.4239(10) 0.0302 0.5000 Uani D U
N16 N -0.3591(16) 0.2422(6) 0.4235(10) 0.0302 0.5000 Uani D U
C200 C -0.4406(10) 0.1409(6) 0.3905(8) 0.0321 0.5000 Uani D U
C20 C -0.4392(10) 0.1698(6) 0.3795(8) 0.0321 0.5000 Uani D U
C19 C -0.3966(11) 0.0949(7) 0.3756(6) 0.0331 0.5000 Uani D U
C190 C -0.3881(11) 0.0704(7) 0.3951(6) 0.0330 0.5000 Uani D U
C18 C -0.3723(10) 0.0552(7) 0.4444(7) 0.0336 0.5000 Uani D U
C180 C -0.3523(10) 0.0461(7) 0.4682(7) 0.0336 0.5000 Uani D U
H452 H 1.0081 0.2527 1.2902 0.0841 1.0000 Uiso R .
H451 H 1.0061 0.3027 1.2192 0.0842 1.0000 Uiso R .
H531 H 1.0206 -0.0970 1.0440 0.0461 1.0000 Uiso R .
H541 H 0.8340 -0.1152 1.0592 0.0441 1.0000 Uiso R .
H551 H 0.7858 -0.0141 1.1265 0.0450 1.0000 Uiso R .
H562 H 0.8497 0.1790 1.2571 0.0653 1.0000 Uiso R .
H561 H 0.7896 0.0840 1.2286 0.0651 1.0000 Uiso R .
H563 H 0.7939 0.1612 1.1792 0.0652 1.0000 Uiso R .
H572 H 1.3239 -0.0164 1.0802 0.0570 1.0000 Uiso R .
H573 H 1.2081 -0.0570 1.0328 0.0570 1.0000 Uiso R .
H571 H 1.2964 0.0308 1.0122 0.0570 1.0000 Uiso R .
H461 H 1.1690 0.3225 1.3183 0.0992 1.0000 Uiso R .
H462 H 1.1522 0.3853 1.2636 0.0992 1.0000 Uiso R .
H471 H 1.3134 0.3501 1.2858 0.1133 1.0000 Uiso R .
H472 H 1.2789 0.3850 1.2169 0.1133 1.0000 Uiso R .
C49 C 1.4429(7) 0.2410(8) 1.1428(11) 0.0442 0.5000 Uani D U
C490 C 1.4467(9) 0.2169(10) 1.1749(8) 0.0439 0.5000 Uani D U
C480 C 1.4058(7) 0.2814(7) 1.2023(10) 0.0443 0.5000 Uani D U
C48 C 1.3903(12) 0.2981(5) 1.1710(10) 0.0444 0.5000 Uani D U

loop_
_atom_site_aniso_label
_atom_site_aniso_U_11
_atom_site_aniso_U_22
_atom_site_aniso_U_33
_atom_site_aniso_U_23
_atom_site_aniso_U_13
_atom_site_aniso_U_12
Mo1 0.0124(3) 0.0104(3) 0.0224(3) 0.0024(3) 0.0034(2) 0.0019(2)
Mo2 0.0217(4) 0.0195(4) 0.0239(4) 0.0015(3) 0.0059(3) 0.0078(3)
Ni1 0.0182(5) 0.0231(5) 0.0329(6) 0.0073(4) 0.0065(4) 0.0085(4)
Ni2 0.0299(6) 0.0217(6) 0.0288(6) -0.0010(5) 0.0071(5) 0.0074(5)
Ni3 0.0268(6) 0.0259(5) 0.0307(6) 0.0001(4) 0.0109(5) 0.0075(5)
C1 0.021(4) 0.019(4) 0.025(4) 0.004(3) 0.003(3) 0.005(3)
C2 0.019(4) 0.029(5) 0.031(5) 0.007(4) 0.010(3) 0.014(4)
C3 0.018(4) 0.025(4) 0.021(4) -0.003(3) 0.007(3) -0.002(3)
C4 0.022(4) 0.021(4) 0.031(5) 0.002(3) 0.014(4) 0.002(3)
C5 0.025(4) 0.023(4) 0.028(5) 0.006(4) 0.001(4) -0.009(3)
C6 0.008(3) 0.015(3) 0.030(4) -0.001(3) 0.006(3) 0.001(3)
C7 0.030(5) 0.023(4) 0.025(4) 0.004(3) -0.001(4) -0.003(4)
C8 0.025(5) 0.024(4) 0.025(4) 0.008(3) 0.017(3) 0.010(4)
C9 0.026(4) 0.019(4) 0.025(4) -0.004(3) 0.004(3) 0.006(3)
C10 0.022(4) 0.028(5) 0.030(5) 0.002(4) 0.015(4) 0.007(4)
C11 0.032(5) 0.029(5) 0.032(5) 0.001(4) -0.002(4) 0.015(4)
C12 0.024(4) 0.040(5) 0.025(5) -0.004(4) 0.005(3) 0.017(4)
C43 0.036(5) 0.034(5) 0.018(4) 0.006(3) -0.002(3) 0.012(4)
C44 0.029(4) 0.032(4) 0.026(4) 0.021(4) 0.016(3) 0.007(4)
C45 0.060(7) 0.071(8) 0.078(9) -0.027(7) 0.029(7) 0.028(6)
C46 0.053(7) 0.074(9) 0.099(11) -0.059(8) 0.020(7) 0.009(7)
C47 0.083(11) 0.051(8) 0.145(16) -0.049(9) 0.037(10) 0.005(8)
C50 0.023(3) 0.051(4) 0.054(5) 0.000(4) 0.012(3) 0.009(3)
C51 0.048(5) 0.026(4) 0.024(4) 0.011(3) 0.006(4) 0.022(4)
C52 0.039(5) 0.028(4) 0.015(4) 0.003(3) -0.002(3) 0.022(4)
C53 0.048(6) 0.031(5) 0.033(5) -0.001(4) -0.007(4) 0.011(4)
C54 0.030(5) 0.023(4) 0.047(6) 0.001(4) -0.017(4) -0.001(4)
C55 0.028(4) 0.047(6) 0.032(5) 0.012(4) -0.003(4) 0.010(4)
C56 0.026(5) 0.049(6) 0.047(6) 0.008(5) 0.013(4) 0.014(4)
C57 0.045(5) 0.057(6) 0.025(4) 0.009(4) 0.004(4) 0.034(5)
N1 0.013(3) 0.014(3) 0.028(4) 0.002(3) 0.006(3) -0.001(3)
N2 0.021(4) 0.025(4) 0.029(4) -0.001(3) 0.006(3) 0.011(3)
N3 0.014(3) 0.023(4) 0.032(4) 0.011(3) 0.002(3) 0.004(3)
N4 0.015(3) 0.026(4) 0.022(4) -0.003(3) 0.007(3) 0.009(3)
N5 0.018(3) 0.019(3) 0.029(4) 0.001(3) 0.002(3) 0.002(3)
N6 0.014(3) 0.025(3) 0.020(3) -0.004(3) 0.006(3) 0.009(3)
N7 0.032(4) 0.022(4) 0.032(4) 0.012(3) 0.006(3) 0.008(3)
N8 0.029(4) 0.024(4) 0.034(4) 0.006(3) 0.013(3) 0.012(3)
N9 0.028(4) 0.031(4) 0.022(4) 0.004(3) 0.004(3) 0.011(3)
N10 0.030(4) 0.023(4) 0.027(4) 0.003(3) 0.004(3) 0.007(3)
N11 0.026(4) 0.024(4) 0.026(4) 0.002(3) 0.003(3) 0.011(3)
N12 0.028(4) 0.019(4) 0.030(4) 0.000(3) -0.002(3) 0.011(3)
N21 0.026(3) 0.025(3) 0.029(4) 0.007(3) 0.004(3) 0.009(3)
N22 0.032(4) 0.040(4) 0.028(4) 0.000(3) 0.011(3) 0.015(3)
N23 0.024(3) 0.053(4) 0.051(4) -0.009(3) 0.007(3) 0.006(3)
N24 0.035(4) 0.036(4) 0.017(3) 0.003(3) 0.003(3) 0.021(3)
S1 0.0196(10) 0.0320(11) 0.0346(12) 0.0086(9) 0.0033(8) 0.0099(9)
S2 0.0352(12) 0.0220(10) 0.0327(11) -0.0034(9) 0.0094(9) 0.0076(9)
S3 0.0351(12) 0.0358(12) 0.0284(11) -0.0088(9) 0.0081(9) -0.0015(10)
S4 0.0269(11) 0.0569(15) 0.0402(13) 0.0187(11) 0.0081(10) 0.0243(11)
S5 0.072(2) 0.0350(15) 0.064(2) 0.0295(15) -0.0047(16) -0.0182(14)
S6 0.0272(10) 0.0140(9) 0.0388(12) 0.0017(8) 0.0115(9) -0.0002(8)
S7 0.0257(11) 0.0468(14) 0.0399(13) 0.0057(11) 0.0033(10) 0.0141(10)
S8 0.0241(11) 0.0402(13) 0.0467(14) 0.0085(11) 0.0101(10) 0.0174(11)
S9 0.064(2) 0.0322(14) 0.067(2) 0.0226(14) 0.0026(16) 0.0050(13)
S10 0.0247(11) 0.0606(17) 0.0321(12) -0.0149(12) 0.0054(9) 0.0076(11)
S11 0.0277(13) 0.0435(15) 0.0678(19) 0.0311(14) 0.0060(12) 0.0021(11)
S12 0.071(2) 0.090(3) 0.0325(15) -0.0176(15) 0.0013(14) 0.045(2)
C32 0.039(4) 0.048(3) 0.058(4) -0.001(3) 0.013(4) 0.015(4)
C320 0.039(4) 0.048(3) 0.058(4) -0.001(3) 0.013(4) 0.015(4)
C31 0.040(4) 0.044(3) 0.053(4) 0.002(3) 0.012(4) 0.015(4)
C310 0.040(4) 0.044(3) 0.053(4) 0.003(3) 0.011(4) 0.015(4)
C30 0.040(4) 0.037(3) 0.044(3) 0.004(3) 0.017(4) 0.021(3)
C300 0.040(4) 0.037(3) 0.044(3) 0.004(3) 0.017(4) 0.021(3)
N18 0.037(3) 0.035(3) 0.033(3) 0.006(3) 0.016(3) 0.022(3)
N180 0.037(3) 0.035(3) 0.033(3) 0.007(3) 0.016(3) 0.022(3)
C29 0.035(3) 0.034(3) 0.029(3) 0.010(3) 0.014(3) 0.021(3)
C290 0.035(3) 0.034(3) 0.029(3) 0.010(3) 0.014(3) 0.021(3)
C41 0.036(4) 0.038(4) 0.034(4) 0.009(3) 0.015(3) 0.021(3)
C410 0.036(4) 0.038(4) 0.033(4) 0.009(3) 0.015(3) 0.021(3)
C28 0.031(2) 0.031(3) 0.026(3) 0.012(2) 0.011(2) 0.019(2)
C280 0.031(2) 0.031(3) 0.026(3) 0.012(2) 0.011(2) 0.019(2)
C400 0.033(3) 0.032(4) 0.027(3) 0.010(3) 0.010(3) 0.017(3)
C40 0.033(3) 0.032(4) 0.027(3) 0.010(3) 0.010(3) 0.017(3)
C390 0.034(3) 0.032(4) 0.028(3) 0.008(3) 0.010(3) 0.016(3)
C39 0.034(3) 0.032(4) 0.028(3) 0.008(3) 0.010(3) 0.015(3)
C380 0.033(3) 0.031(3) 0.027(3) 0.007(3) 0.009(3) 0.016(3)
C38 0.033(3) 0.031(3) 0.027(3) 0.007(3) 0.009(3) 0.016(3)
C370 0.032(3) 0.028(3) 0.027(3) 0.008(2) 0.011(3) 0.017(2)
C37 0.033(3) 0.028(3) 0.027(3) 0.007(2) 0.011(3) 0.017(2)
N170 0.031(2) 0.028(3) 0.025(3) 0.009(2) 0.012(2) 0.017(2)
N17 0.031(2) 0.028(3) 0.025(3) 0.009(2) 0.012(2) 0.017(2)
C360 0.033(3) 0.030(3) 0.033(3) 0.006(2) 0.011(3) 0.017(2)
C36 0.032(3) 0.030(3) 0.033(3) 0.006(2) 0.011(3) 0.017(2)
C420 0.033(4) 0.029(4) 0.035(3) 0.004(3) 0.011(4) 0.016(3)
C42 0.033(4) 0.029(4) 0.036(3) 0.004(3) 0.011(4) 0.016(3)
N200 0.033(3) 0.033(3) 0.038(3) 0.005(3) 0.013(3) 0.018(3)
N20 0.033(3) 0.033(3) 0.038(3) 0.005(3) 0.013(3) 0.018(3)
C350 0.034(3) 0.039(4) 0.046(3) 0.001(3) 0.015(3) 0.018(3)
C35 0.034(3) 0.039(4) 0.046(3) 0.001(3) 0.015(3) 0.018(3)
C34 0.036(3) 0.045(4) 0.054(4) -0.001(3) 0.011(3) 0.014(3)
C340 0.036(3) 0.045(4) 0.054(4) -0.001(3) 0.011(3) 0.014(3)
C33 0.036(4) 0.047(4) 0.058(4) -0.002(3) 0.011(3) 0.014(3)
C330 0.036(4) 0.047(4) 0.058(4) -0.002(3) 0.011(3) 0.014(3)
N19 0.036(4) 0.047(3) 0.058(4) -0.002(3) 0.011(3) 0.015(3)
N190 0.035(4) 0.047(3) 0.057(4) -0.002(3) 0.011(4) 0.015(3)
N15 0.027(3) 0.028(3) 0.035(4) 0.008(3) 0.012(3) 0.008(3)
N150 0.027(3) 0.028(3) 0.035(4) 0.008(3) 0.012(3) 0.008(3)
C17 0.026(4) 0.031(3) 0.036(4) 0.008(3) 0.010(3) 0.008(3)
C170 0.027(4) 0.031(3) 0.036(4) 0.008(3) 0.009(3) 0.008(3)
C16 0.026(3) 0.033(4) 0.036(4) 0.008(3) 0.006(3) 0.011(3)
C160 0.026(3) 0.033(4) 0.036(4) 0.008(3) 0.006(3) 0.011(3)
C150 0.025(3) 0.034(4) 0.038(3) 0.006(3) 0.003(3) 0.014(3)
C15 0.025(3) 0.034(4) 0.038(3) 0.006(3) 0.003(3) 0.014(3)
N14 0.025(3) 0.035(3) 0.040(3) 0.005(3) 0.005(2) 0.016(3)
N140 0.025(3) 0.035(3) 0.040(3) 0.005(3) 0.005(2) 0.016(3)
C140 0.033(3) 0.036(3) 0.043(3) 0.000(3) 0.004(3) 0.013(3)
C14 0.033(3) 0.036(3) 0.043(3) 0.000(3) 0.004(3) 0.013(3)
C26 0.039(4) 0.040(4) 0.046(4) -0.001(4) 0.001(3) 0.010(4)
C260 0.039(4) 0.039(4) 0.046(4) -0.001(4) 0.001(3) 0.011(4)
C130 0.033(3) 0.034(3) 0.044(3) 0.000(3) 0.006(3) 0.013(2)
C13 0.033(3) 0.034(3) 0.044(3) 0.000(3) 0.006(3) 0.012(2)
C250 0.037(3) 0.035(3) 0.049(4) 0.001(3) 0.005(3) 0.011(3)
C25 0.037(3) 0.035(3) 0.049(4) 0.001(3) 0.005(3) 0.011(3)
C24 0.038(3) 0.036(3) 0.050(4) 0.003(3) 0.006(3) 0.012(3)
C240 0.038(3) 0.036(3) 0.050(4) 0.003(3) 0.006(3) 0.012(3)
N130 0.030(3) 0.034(3) 0.042(3) 0.004(2) 0.008(2) 0.013(2)
N13 0.030(3) 0.034(3) 0.042(3) 0.004(2) 0.008(2) 0.013(2)
C220 0.030(3) 0.035(3) 0.042(3) 0.008(2) 0.010(2) 0.014(2)
C22 0.030(3) 0.035(3) 0.042(3) 0.008(2) 0.010(2) 0.014(2)
C230 0.034(3) 0.036(3) 0.046(4) 0.007(3) 0.007(3) 0.013(3)
C23 0.034(3) 0.036(3) 0.046(4) 0.007(3) 0.007(3) 0.013(3)
C210 0.027(3) 0.034(3) 0.039(3) 0.009(3) 0.010(2) 0.015(3)
C21 0.027(3) 0.034(3) 0.039(3) 0.009(3) 0.010(2) 0.015(3)
C270 0.029(3) 0.036(4) 0.040(4) 0.010(4) 0.008(3) 0.015(4)
C27 0.029(3) 0.036(4) 0.040(4) 0.011(4) 0.008(3) 0.015(4)
N160 0.025(3) 0.033(3) 0.037(3) 0.008(3) 0.010(2) 0.014(3)
N16 0.025(3) 0.033(3) 0.037(3) 0.008(3) 0.010(2) 0.014(3)
C200 0.029(3) 0.034(4) 0.036(3) 0.008(3) 0.009(3) 0.011(3)
C20 0.029(3) 0.034(4) 0.036(3) 0.008(3) 0.010(3) 0.011(3)
C19 0.031(3) 0.032(3) 0.036(4) 0.007(3) 0.011(3) 0.009(3)
C190 0.031(3) 0.032(3) 0.036(4) 0.007(3) 0.010(3) 0.009(3)
C18 0.031(3) 0.032(3) 0.036(4) 0.008(3) 0.010(3) 0.006(3)
C180 0.031(3) 0.032(3) 0.036(4) 0.008(3) 0.010(3) 0.006(3)
C49 0.022(3) 0.054(4) 0.055(5) -0.003(4) 0.008(3) 0.008(3)
C490 0.022(3) 0.053(4) 0.055(5) -0.002(4) 0.008(3) 0.009(3)
C480 0.024(3) 0.052(4) 0.054(4) -0.005(4) 0.006(3) 0.008(3)
C48 0.024(3) 0.052(4) 0.054(4) -0.005(4) 0.006(3) 0.008(3)

loop_
_atom_type_symbol
_atom_type_scat_dispersion_real
_atom_type_scat_dispersion_imag
_atom_type_scat_Cromer_Mann_a1
_atom_type_scat_Cromer_Mann_b1
_atom_type_scat_Cromer_Mann_a2
_atom_type_scat_Cromer_Mann_b2
_atom_type_scat_Cromer_Mann_a3
_atom_type_scat_Cromer_Mann_b3
_atom_type_scat_Cromer_Mann_a4
_atom_type_scat_Cromer_Mann_b4
_atom_type_scat_Cromer_Mann_c
_atom_type_scat_source
C 0.0033 0.0016 2.3100 20.8439 1.0200 10.2075 1.5886 0.5687 0.8650 51.6512 0.2156 'International Tables Vol C 4.2.6.8 and 6.1.1.4'
N 0.0061 0.0033 12.2126 0.0057 3.1322 9.8933 2.0125 28.9975 1.1663 0.5826 -11.5290 'International Tables Vol C 4.2.6.8 and 6.1.1.4'
S 0.1246 0.1234 6.9053 1.4679 5.2034 22.2151 1.4379 0.2536 1.5863 56.1720 0.8669 'International Tables Vol C 4.2.6.8 and 6.1.1.4'
Ni 0.3393 1.1124 12.8376 3.8785 7.2920 0.2565 4.4438 12.1763 2.3800 66.3421 1.0341 'International Tables Vol C 4.2.6.8 and 6.1.1.4'
Mo -1.6832 0.6857 3.7025 0.2772 17.2356 1.0958 12.8876 11.0040 3.7429 61.6584 4.3875 'International Tables Vol C 4.2.6.8 and 6.1.1.4'
O 0.0106 0.0060 3.0485 13.2771 2.2868 5.7011 1.5463 0.3239 0.8670 32.9089 0.2508 'International Tables Vol C 4.2.6.8 and 6.1.1.4'
H 0.0000 0.0000 0.4930 10.5109 0.3229 26.1257 0.1402 3.1424 0.0408 57.7998 0.0030 'International Tables Vol C 4.2.6.8 and 6.1.1.4'

loop_
_geom_angle_atom_site_label_1
_geom_angle_site_symmetry_1
_geom_angle_atom_site_label_2
_geom_angle_atom_site_label_3
_geom_angle_site_symmetry_3
_geom_angle
_geom_angle_publ_flag
N1 . Mo1 N2 . 91.6(2) yes
N1 . Mo1 N3 . 89.6(3) yes
N2 . Mo1 N3 . 178.8(3) yes
N1 . Mo1 N4 . 179.4(3) yes
N2 . Mo1 N4 . 88.7(3) yes
N3 . Mo1 N4 . 90.1(3) yes
N1 . Mo1 N5 . 87.9(3) yes
N2 . Mo1 N5 . 89.5(3) yes
N3 . Mo1 N5 . 90.4(3) yes
N4 . Mo1 N5 . 91.6(3) yes
N1 . Mo1 N6 . 91.4(2) yes
N2 . Mo1 N6 . 90.7(3) yes
N3 . Mo1 N6 . 89.4(3) yes
N4 . Mo1 N6 . 89.1(3) yes
N5 . Mo1 N6 . 179.3(3) yes
N7 . Mo2 N8 . 177.9(3) yes
N7 . Mo2 N9 . 88.5(3) yes
N8 . Mo2 N9 . 91.5(3) yes
N7 . Mo2 N10 . 87.9(3) yes
N8 . Mo2 N10 . 90.0(3) yes
N9 . Mo2 N10 . 88.6(3) yes
N7 . Mo2 N11 . 88.9(3) yes
N8 . Mo2 N11 . 91.1(3) yes
N9 . Mo2 N11 . 177.3(3) yes
N10 . Mo2 N11 . 92.0(3) yes
N7 . Mo2 N12 . 92.3(3) yes
N8 . Mo2 N12 . 89.8(3) yes
N9 . Mo2 N12 . 90.8(3) yes
N10 . Mo2 N12 . 179.4(3) yes
N11 . Mo2 N12 . 88.5(3) yes
S4 1_455 Ni1 S1 . 176.46(10) yes
S4 1_455 Ni1 N15 . 93.4(6) yes
S1 . Ni1 N15 . 90.0(6) yes
S4 1_455 Ni1 N150 . 91.6(5) yes
S1 . Ni1 N150 . 91.6(5) yes
N15 . Ni1 N150 . 10.7(4) yes
S4 1_455 Ni1 N14 . 85.1(8) yes
S1 . Ni1 N14 . 93.4(7) yes
N15 . Ni1 N14 . 101.6(4) yes
N150 . Ni1 N14 . 90.9(4) yes
S4 1_455 Ni1 N140 . 86.7(7) yes
S1 . Ni1 N140 . 91.3(7) yes
N15 . Ni1 N140 . 110.6(4) yes
N150 . Ni1 N140 . 100.0(4) yes
N14 . Ni1 N140 . 9.3(4) yes
S4 1_455 Ni1 N130 . 92.4(8) yes
S1 . Ni1 N130 . 84.4(8) yes
N15 . Ni1 N130 . 169.0(5) yes
N150 . Ni1 N130 . 175.8(9) yes
N14 . Ni1 N130 . 88.2(4) yes
S4 1_455 Ni1 N13 . 90.7(8) yes
S1 . Ni1 N13 . 85.9(8) yes
N15 . Ni1 N13 . 175.5(9) yes
N150 . Ni1 N13 . 170.9(5) yes
N14 . Ni1 N13 . 80.6(3) yes
S4 1_455 Ni1 N160 . 92.8(8) yes
S1 . Ni1 N160 . 88.1(8) yes
N15 . Ni1 N160 . 89.3(4) yes
N150 . Ni1 N160 . 100.0(4) yes
N14 . Ni1 N160 . 169.0(4) yes
S4 1_455 Ni1 N16 . 93.8(7) yes
S1 . Ni1 N16 . 86.5(7) yes
N15 . Ni1 N16 . 97.7(4) yes
N150 . Ni1 N16 . 108.3(4) yes
N14 . Ni1 N16 . 160.8(4) yes
N140 . Ni1 N130 . 79.0(3) yes
N140 . Ni1 N13 . 71.4(4) yes
N130 . Ni1 N13 . 7.7(4) yes
N140 . Ni1 N160 . 160.1(4) yes
N130 . Ni1 N160 . 81.1(3) yes
N13 . Ni1 N160 . 88.7(4) yes
N140 . Ni1 N16 . 151.7(3) yes
N130 . Ni1 N16 . 72.7(4) yes
N13 . Ni1 N16 . 80.3(3) yes
N160 . Ni1 N16 . 8.5(4) yes
S2 . Ni2 S7 . 169.68(9) yes
S2 . Ni2 N18 . 83.8(6) yes
S7 . Ni2 N18 . 85.9(6) yes
S2 . Ni2 N180 . 85.8(6) yes
S7 . Ni2 N180 . 84.0(6) yes
N18 . Ni2 N180 . 10.7(4) yes
S2 . Ni2 N170 . 89.2(9) yes
S7 . Ni2 N170 . 87.5(9) yes
N18 . Ni2 N170 . 70.8(4) yes
N180 . Ni2 N170 . 81.4(3) yes
S2 . Ni2 N17 . 89.0(9) yes
S7 . Ni2 N17 . 88.8(9) yes
N18 . Ni2 N17 . 77.0(3) yes
N180 . Ni2 N17 . 87.6(3) yes
N170 . Ni2 N17 . 6.2(4) yes
S2 . Ni2 N200 . 95.8(8) yes
S7 . Ni2 N200 . 93.3(8) yes
N18 . Ni2 N200 . 151.0(3) yes
N180 . Ni2 N200 . 161.4(4) yes
N170 . Ni2 N200 . 80.1(3) yes
S2 . Ni2 N20 . 95.6(9) yes
S7 . Ni2 N20 . 94.0(9) yes
N18 . Ni2 N20 . 157.6(4) yes
N180 . Ni2 N20 . 168.0(4) yes
N170 . Ni2 N20 . 86.7(4) yes
S2 . Ni2 N19 . 90.6(6) yes
S7 . Ni2 N19 . 90.8(6) yes
N18 . Ni2 N19 . 98.8(4) yes
N180 . Ni2 N19 . 88.3(4) yes
N170 . Ni2 N19 . 169.6(4) yes
S2 . Ni2 N190 . 88.0(5) yes
S7 . Ni2 N190 . 95.6(5) yes
N18 . Ni2 N190 . 111.5(3) yes
N180 . Ni2 N190 . 101.1(4) yes
N170 . Ni2 N190 . 176.1(9) yes
N17 . Ni2 N200 . 74.0(3) yes
N17 . Ni2 N20 . 80.6(3) yes
N200 . Ni2 N20 . 6.6(4) yes
N17 . Ni2 N19 . 175.8(4) yes
N200 . Ni2 N19 . 110.2(4) yes
N20 . Ni2 N19 . 103.6(4) yes
N17 . Ni2 N190 . 170.6(5) yes
N200 . Ni2 N190 . 97.5(4) yes
N20 . Ni2 N190 . 90.8(4) yes
N19 . Ni2 N190 . 13.4(5) yes
S3 1_656 Ni3 N21 . 91.6(2) yes
S3 1_656 Ni3 N22 . 102.6(2) yes
N21 . Ni3 N22 . 82.2(3) yes
S3 1_656 Ni3 N23 . 86.9(3) yes
N21 . Ni3 N23 . 178.5(4) yes
N22 . Ni3 N23 . 98.3(3) yes
S3 1_656 Ni3 N24 . 76.8(2) yes
N21 . Ni3 N24 . 82.2(3) yes
N22 . Ni3 N24 . 164.4(3) yes
N23 . Ni3 N24 . 97.2(3) yes
S3 1_656 Ni3 S8 . 166.10(8) yes
N21 . Ni3 S8 . 88.6(2) yes
N22 . Ni3 S8 . 91.2(2) yes
N23 . Ni3 S8 . 92.8(3) yes
N24 . Ni3 S8 . 89.5(2) yes
N1 . C1 S1 . 178.9(8) yes
N2 . C2 S2 . 176.6(8) yes
N3 . C3 S3 . 176.6(8) yes
N4 . C4 S4 . 176.1(8) yes
N5 . C5 S5 . 177.6(10) yes
N6 . C6 S6 . 178.4(8) yes
N7 . C7 S7 . 178.0(8) yes
N8 . C8 S8 . 177.1(8) yes
N9 . C9 S9 . 177.8(9) yes
N10 . C10 S10 . 176.8(9) yes
N11 . C11 S11 . 178.8(9) yes
N12 . C12 S12 . 178.6(9) yes
C44 . C43 C55 . 129.1(8) yes
C44 . C43 N21 . 110.8(8) yes
C55 . C43 N21 . 120.1(8) yes
C43 . C44 C56 . 122.3(8) yes
C43 . C44 N22 . 114.3(7) yes
C56 . C44 N22 . 123.4(8) yes
C46 . C45 N22 . 117.1(10) yes
C46 . C45 H452 . 107.7 no
N22 . C45 H452 . 107.5 no
C46 . C45 H451 . 107.6 no
N22 . C45 H451 . 107.5 no
H452 . C45 H451 . 109.2 no
C45 . C46 C47 . 129.6(11) yes
C45 . C46 H461 . 104.0 no
C47 . C46 H461 . 104.7 no
C45 . C46 H462 . 104.4 no
C47 . C46 H462 . 103.9 no
H461 . C46 H462 . 109.5 no
C46 . C47 N23 . 126.1(12) yes
C46 . C47 H471 . 104.8 no
N23 . C47 H471 . 104.5 no
C46 . C47 H472 . 105.9 no
N23 . C47 H472 . 105.5 no
H471 . C47 H472 . 109.5 no
N24 . C50 C49 . 117.1(6) yes
N24 . C50 C490 . 115.0(8) yes
C52 . C51 C57 . 122.6(8) yes
C52 . C51 N24 . 114.2(7) yes
C57 . C51 N24 . 123.1(9) yes
C51 . C52 C53 . 129.6(8) yes
C51 . C52 N21 . 110.7(7) yes
C53 . C52 N21 . 119.7(8) yes
C52 . C53 C54 . 119.3(9) yes
C52 . C53 H531 . 120.7 no
C54 . C53 H531 . 119.9 no
C53 . C54 C55 . 120.8(8) yes
C53 . C54 H541 . 119.9 no
C55 . C54 H541 . 119.2 no
C54 . C55 C43 . 117.1(8) yes
C54 . C55 H551 . 121.6 no
C43 . C55 H551 . 121.3 no
C44 . C56 H562 . 110.1 no
C44 . C56 H561 . 109.0 no
H562 . C56 H561 . 108.9 no
C44 . C56 H563 . 110.5 no
H562 . C56 H563 . 109.0 no
H561 . C56 H563 . 109.4 no
C51 . C57 H572 . 109.5 no
C51 . C57 H573 . 108.3 no
H572 . C57 H573 . 110.4 no
C51 . C57 H571 . 107.6 no
H572 . C57 H571 . 110.5 no
H573 . C57 H571 . 110.4 no
Mo1 . N1 C1 . 170.7(7) yes
Mo1 . N2 C2 . 172.6(7) yes
Mo1 . N3 C3 . 176.3(6) yes
Mo1 . N4 C4 . 174.3(7) yes
Mo1 . N5 C5 . 174.8(7) yes
Mo1 . N6 C6 . 172.7(6) yes
Mo2 . N7 C7 . 177.6(8) yes
Mo2 . N8 C8 . 168.6(7) yes
Mo2 . N9 C9 . 177.4(7) yes
Mo2 . N10 C10 . 177.0(7) yes
Mo2 . N11 C11 . 178.2(8) yes
Mo2 . N12 C12 . 174.6(7) yes
C43 . N21 C52 . 122.9(8) yes
C43 . N21 Ni3 . 118.6(6) yes
C52 . N21 Ni3 . 118.5(6) yes
C45 . N22 C44 . 119.6(8) yes
C45 . N22 Ni3 . 126.2(7) yes
C44 . N22 Ni3 . 114.1(6) yes
C47 . N23 Ni3 . 120.3(8) yes
C47 . N23 C480 . 119.1(9) yes
Ni3 . N23 C480 . 120.4(5) yes
C47 . N23 C48 . 118.1(9) yes
Ni3 . N23 C48 . 115.7(7) yes
C50 . N24 C51 . 117.8(7) yes
C50 . N24 Ni3 . 127.8(5) yes
C51 . N24 Ni3 . 114.3(6) yes
Ni1 . S1 C1 . 105.2(3) yes
Ni2 . S2 C2 . 106.7(3) yes
C3 . S3 Ni3 1_454 101.9(3) yes
Ni1 1_655 S4 C4 . 106.3(3) yes
Ni2 . S7 C7 . 112.5(3) yes
Ni3 . S8 C8 . 102.2(3) yes
C31 . C32 N19 . 111.21(10) yes
C310 . C320 N190 . 111.21(10) yes
C32 . C31 C30 . 124.75(10) yes
C320 . C310 C300 . 124.71(10) yes
C31 . C30 N18 . 112.21(10) yes
C310 . C300 N180 . 112.11(10) yes
C30 . N18 Ni2 . 116.7(3) yes
C30 . N18 C29 . 128.42(9) yes
Ni2 . N18 C29 . 114.8(3) yes
C300 . N180 Ni2 . 117.3(3) yes
C300 . N180 C290 . 128.49(9) yes
Ni2 . N180 C290 . 114.2(3) yes
N18 . C29 C41 . 125.20(9) yes
N18 . C29 C28 . 116.96(9) yes
C41 . C29 C28 . 117.73(9) yes
N180 . C290 C410 . 125.26(8) yes
N180 . C290 C280 . 116.91(8) yes
C410 . C290 C280 . 117.83(8) yes
C29 . C28 C40 . 131.74(8) yes
C29 . C28 N17 . 110.94(8) yes
C40 . C28 N17 . 117.31(7) yes
C290 . C280 C400 . 131.79(8) yes
C290 . C280 N170 . 110.85(8) yes
C400 . C280 N170 . 117.36(7) yes
C280 . C400 C390 . 119.22(9) yes
C28 . C40 C39 . 119.24(9) yes
C400 . C390 C380 . 120.61(9) yes
C40 . C39 C38 . 120.63(9) yes
C390 . C380 C370 . 120.14(9) yes
C39 . C38 C37 . 120.14(9) yes
C380 . C370 N170 . 118.16(8) yes
C380 . C370 C360 . 128.53(8) yes
N170 . C370 C360 . 113.27(8) yes
C38 . C37 N17 . 118.12(8) yes
C38 . C37 C36 . 128.49(8) yes
N17 . C37 C36 . 113.35(8) yes
C280 . N170 C370 . 124.44(9) yes
C280 . N170 Ni2 . 116.5(3) yes
C370 . N170 Ni2 . 118.6(4) yes
C28 . N17 C37 . 124.30(9) yes
C28 . N17 Ni2 . 120.2(3) yes
C37 . N17 Ni2 . 115.5(3) yes
C370 . C360 C420 . 119.52(9) yes
C370 . C360 N200 . 115.32(8) yes
C420 . C360 N200 . 125.10(9) yes
C370 . C360 N20 . 114.5(5) yes
C420 . C360 N20 . 125.9(5) yes
C37 . C36 C42 . 119.50(8) yes
C37 . C36 N20 . 115.38(8) yes
C42 . C36 N20 . 125.12(8) yes
C360 . N200 Ni2 . 112.1(3) yes
C360 . N200 C350 . 123.20(9) yes
Ni2 . N200 C350 . 124.0(6) yes
C360 . N20 Ni2 . 106.2(6) yes
C36 . N20 Ni2 . 115.3(3) yes
C360 . N20 C35 . 132.2(6) yes
C36 . N20 C35 . 123.17(9) yes
Ni2 . N20 C35 . 120.9(6) yes
N200 . C350 C340 . 112.01(10) yes
N20 . C35 C34 . 112.04(10) yes
C35 . C34 C33 . 123.03(10) yes
C350 . C340 C330 . 123.01(10) yes
C34 . C33 N19 . 118.31(10) yes
C340 . C330 N190 . 118.33(10) yes
C33 . N19 C32 . 115.60(10) yes
C33 . N19 Ni2 . 116.0(7) yes
C32 . N19 Ni2 . 128.4(7) yes
C330 . N190 C320 . 115.57(10) yes
C330 . N190 Ni2 . 112.9(9) yes
C320 . N190 Ni2 . 116.6(10) yes
Ni1 . N15 C17 . 111.4(10) yes
Ni1 . N15 C18 . 114.7(11) yes
C17 . N15 C18 . 114.16(10) yes
Ni1 . N150 C170 . 113.0(10) yes
Ni1 . N150 C180 . 111.9(11) yes
C170 . N150 C180 . 114.17(10) yes
N15 . C17 C16 . 113.11(10) yes
N150 . C170 C160 . 113.10(10) yes
C17 . C16 C15 . 118.67(10) yes
C170 . C160 C150 . 118.66(10) yes
C160 . C150 N140 . 115.03(10) yes
C16 . C15 N14 . 115.02(10) yes
C15 . N14 Ni1 . 121.9(4) yes
C15 . N14 C14 . 123.41(9) yes
Ni1 . N14 C14 . 114.3(3) yes
C150 . N140 Ni1 . 121.9(4) yes
C150 . N140 C140 . 123.43(9) yes
Ni1 . N140 C140 . 114.2(4) yes
N140 . C140 C260 . 124.04(8) yes
N140 . C140 C130 . 114.03(8) yes
C260 . C140 C130 . 121.93(8) yes
N14 . C14 C26 . 123.98(9) yes
N14 . C14 C13 . 113.98(9) yes
C26 . C14 C13 . 121.90(9) yes
C140 . C130 C250 . 127.98(9) yes
C140 . C130 N130 . 112.23(8) yes
C250 . C130 N130 . 119.58(9) yes
C14 . C13 C25 . 128.07(8) yes
C14 . C13 N13 . 112.31(8) yes
C25 . C13 N13 . 119.57(8) yes
C130 . C250 C240 . 118.29(9) yes
C13 . C25 C24 . 118.24(9) yes
C25 . C24 C23 . 120.74(9) yes
C250 . C240 C230 . 120.79(9) yes
C130 . N130 Ni1 . 119.5(4) yes
C130 . N130 C220 . 125.11(8) yes
Ni1 . N130 C220 . 114.5(4) yes
C13 . N13 Ni1 . 118.5(4) yes
C13 . N13 C22 . 125.04(9) yes
Ni1 . N13 C22 . 116.0(3) yes
N130 . C220 C230 . 116.87(9) yes
N130 . C220 C210 . 114.56(9) yes
C230 . C220 C210 . 128.28(9) yes
N13 . C22 C23 . 116.85(9) yes
N13 . C22 C21 . 114.58(9) yes
C23 . C22 C21 . 128.33(9) yes
C220 . C230 C240 . 119.24(9) yes
C22 . C23 C24 . 119.16(9) yes
C220 . C210 C270 . 122.16(8) yes
C220 . C210 N160 . 113.90(8) yes
C270 . C210 N160 . 123.91(8) yes
C22 . C21 C27 . 122.15(9) yes
C22 . C21 N16 . 113.87(9) yes
C27 . C21 N16 . 123.89(9) yes
C210 . N160 Ni1 . 115.5(3) yes
C210 . N160 C200 . 120.44(9) yes
Ni1 . N160 C200 . 123.8(4) yes
C21 . N16 Ni1 . 114.6(3) yes
C21 . N16 C20 . 120.45(9) yes
Ni1 . N16 C20 . 124.7(4) yes
N160 . C200 C190 . 111.70(10) yes
N16 . C20 C19 . 111.69(10) yes
C20 . C19 C18 . 117.70(10) yes
C200 . C190 C18 . 113.1(15) yes
C200 . C190 C180 . 117.70(10) yes
C19 . C18 N15 . 112.51(10) yes
N15 . C18 C190 . 117.4(12) yes
C190 . C180 N150 . 112.50(10) yes
C50 . C49 C48 . 125.70(10) yes
C50 . C490 C480 . 125.68(10) yes
N23 . C480 C490 . 126.00(10) yes
N23 . C48 C49 . 126.05(10) yes

loop_
_geom_bond_atom_site_label_1
_geom_bond_atom_site_label_2
_geom_bond_site_symmetry_2
_geom_bond_distance
_geom_bond_publ_flag
Mo1 N1 . 2.124(7) yes
Mo1 N2 . 2.093(8) yes
Mo1 N3 . 2.081(8) yes
Mo1 N4 . 2.101(7) yes
Mo1 N5 . 2.068(7) yes
Mo1 N6 . 2.094(7) yes
Mo2 N7 . 2.125(8) yes
Mo2 N8 . 2.113(8) yes
Mo2 N9 . 2.078(7) yes
Mo2 N10 . 2.066(8) yes
Mo2 N11 . 2.098(7) yes
Mo2 N12 . 2.093(8) yes
Ni1 S4 1_455 2.531(3) yes
Ni1 S1 . 2.593(2) yes
Ni1 N15 . 2.005(17) yes
Ni1 N150 . 2.024(17) yes
Ni1 N14 . 2.017(8) yes
Ni1 N140 . 2.055(8) yes
Ni1 N130 . 1.923(9) yes
Ni1 N13 . 1.910(8) yes
Ni1 N160 . 2.000(8) yes
Ni1 N16 . 2.054(8) yes
Ni2 S2 . 2.574(3) yes
Ni2 S7 . 2.591(3) yes
Ni2 N18 . 2.117(7) yes
Ni2 N180 . 1.988(7) yes
Ni2 N170 . 1.880(8) yes
Ni2 N17 . 1.957(7) yes
Ni2 N200 . 2.081(8) yes
Ni2 N20 . 1.980(8) yes
Ni2 N19 . 1.870(10) yes
Ni2 N190 . 2.129(13) yes
Ni3 S3 1_656 3.142(3) yes
Ni3 N21 . 1.829(7) yes
Ni3 N22 . 1.947(7) yes
Ni3 N23 . 1.938(8) yes
Ni3 N24 . 1.934(7) yes
Ni3 S8 . 2.887(3) yes
C1 N1 . 1.155(11) yes
C1 S1 . 1.642(9) yes
C2 N2 . 1.162(12) yes
C2 S2 . 1.640(10) yes
C3 N3 . 1.174(11) yes
C3 S3 . 1.600(8) yes
C4 N4 . 1.166(11) yes
C4 S4 . 1.646(9) yes
C5 N5 . 1.177(10) yes
C5 S5 . 1.621(8) yes
C6 N6 . 1.195(10) yes
C6 S6 . 1.607(7) yes
C7 N7 . 1.148(12) yes
C7 S7 . 1.642(10) yes
C8 N8 . 1.194(12) yes
C8 S8 . 1.627(9) yes
C9 N9 . 1.166(11) yes
C9 S9 . 1.618(9) yes
C10 N10 . 1.168(12) yes
C10 S10 . 1.629(10) yes
C11 N11 . 1.150(11) yes
C11 S11 . 1.632(10) yes
C12 N12 . 1.163(12) yes
C12 S12 . 1.605(10) yes
C43 C44 . 1.467(13) yes
C43 C55 . 1.389(13) yes
C43 N21 . 1.349(11) yes
C44 C56 . 1.492(12) yes
C44 N22 . 1.309(11) yes
C45 C46 . 1.461(18) yes
C45 N22 . 1.429(13) yes
C45 H452 . 0.972 no
C45 H451 . 0.974 no
C46 C47 . 1.378(19) yes
C46 H461 . 0.930 no
C46 H462 . 0.930 no
C47 N23 . 1.409(14) yes
C47 H471 . 0.930 no
C47 H472 . 0.930 no
C50 N24 . 1.469(9) yes
C50 C49 . 1.449(8) yes
C50 C490 . 1.442(8) yes
C51 C52 . 1.484(13) yes
C51 C57 . 1.503(12) yes
C51 N24 . 1.280(11) yes
C52 C53 . 1.381(12) yes
C52 N21 . 1.315(10) yes
C53 C54 . 1.368(14) yes
C53 H531 . 0.935 no
C54 C55 . 1.397(14) yes
C54 H541 . 0.934 no
C55 H551 . 0.936 no
C56 H562 . 0.964 no
C56 H561 . 0.962 no
C56 H563 . 0.964 no
C57 H572 . 0.963 no
C57 H573 . 0.967 no
C57 H571 . 0.963 no
N23 C480 . 1.446(8) yes
N23 C48 . 1.456(8) yes
C32 C31 . 1.388(8) yes
C32 N19 . 1.332(9) yes
C320 C310 . 1.373(9) yes
C320 N190 . 1.327(9) yes
C31 C30 . 1.621(9) yes
C310 C300 . 1.596(9) yes
C30 N18 . 1.573(8) yes
C300 N180 . 1.553(8) yes
N18 C29 . 1.270(8) yes
N180 C290 . 1.249(8) yes
C29 C41 . 1.556(9) yes
C29 C28 . 1.474(8) yes
C290 C410 . 1.556(9) yes
C290 C280 . 1.465(8) yes
C28 C40 . 1.399(7) yes
C28 N17 . 1.361(7) yes
C280 C400 . 1.398(7) yes
C280 N170 . 1.367(7) yes
C400 C390 . 1.395(7) yes
C40 C39 . 1.398(7) yes
C390 C380 . 1.339(7) yes
C39 C38 . 1.328(7) yes
C380 C370 . 1.415(7) yes
C38 C37 . 1.415(7) yes
C370 N170 . 1.317(7) yes
C370 C360 . 1.480(7) yes
C37 N17 . 1.325(7) yes
C37 C36 . 1.471(8) yes
C360 C420 . 1.518(9) yes
C360 N200 . 1.281(8) yes
C360 N20 . 1.536(13) yes
C36 C42 . 1.523(9) yes
C36 N20 . 1.282(8) yes
N200 C350 . 1.495(8) yes
N20 C35 . 1.499(8) yes
C350 C340 . 1.516(9) yes
C35 C34 . 1.509(9) yes
C34 C33 . 1.437(9) yes
C340 C330 . 1.451(9) yes
C33 N19 . 1.445(9) yes
C330 N190 . 1.452(9) yes
N15 C17 . 1.502(8) yes
N15 C18 . 1.480(8) yes
N150 C170 . 1.500(8) yes
N150 C180 . 1.481(8) yes
C17 C16 . 1.504(8) yes
C170 C160 . 1.501(8) yes
C16 C15 . 1.521(8) yes
C160 C150 . 1.520(8) yes
C150 N140 . 1.450(8) yes
C15 N14 . 1.446(8) yes
N14 C14 . 1.315(8) yes
N140 C140 . 1.321(8) yes
C140 C260 . 1.497(9) yes
C140 C130 . 1.483(8) yes
C14 C26 . 1.506(9) yes
C14 C13 . 1.501(8) yes
C130 C250 . 1.416(7) yes
C130 N130 . 1.325(7) yes
C13 C25 . 1.416(7) yes
C13 N13 . 1.322(7) yes
C250 C240 . 1.401(7) yes
C25 C24 . 1.406(7) yes
C24 C23 . 1.395(7) yes
C240 C230 . 1.401(7) yes
N130 C220 . 1.374(7) yes
N13 C22 . 1.376(7) yes
C220 C230 . 1.431(7) yes
C220 C210 . 1.449(8) yes
C22 C23 . 1.430(7) yes
C22 C21 . 1.451(8) yes
C210 C270 . 1.511(9) yes
C210 N160 . 1.299(8) yes
C21 C27 . 1.516(9) yes
C21 N16 . 1.302(8) yes
N160 C200 . 1.485(8) yes
N16 C20 . 1.483(8) yes
C200 C190 . 1.500(8) yes
C20 C19 . 1.490(8) yes
C19 C18 . 1.518(8) yes
C190 C18 . 0.992(16) yes
C190 C180 . 1.521(8) yes
C49 C48 . 1.429(7) yes
C490 C480 . 1.426(7) yes

loop_
_oxford_twin_element_scale_factors
0.5172(12)
0.4828(12)
